data_1568293
loop_
_publ_author_name
'Tang, Chunlin'
'Song, Lijuan'
'Zhou, Kang'
'Ren, Peng'
'Zhao, Engui'
'He, Zikai'

_publ_section_title
;
 Manipulating D-A interaction to achieve stable photoinduced organic
 radicals in triphenylphosphine crystals.
;
_journal_issue 7
_journal_name_full 'Chemical science'
_journal_page_first 1871
_journal_page_last 1877
_journal_paper_doi 10.1039/d2sc05753k
_journal_volume 14
_journal_year 2023
_chemical_formula_moiety 'C20 H14 Cl6 N P'
_chemical_formula_sum 'C20 H14 Cl6 N P'
_chemical_formula_weight 511.99
_space_group_crystal_system triclinic
_space_group_IT_number 2
_space_group_name_Hall '-P 1'
_space_group_name_H-M_alt 'P -1'
_atom_sites_solution_hydrogens geom
_atom_sites_solution_primary dual
_audit_block_doi 10.5517/ccdc.csd.cc2d9w5s
_audit_creation_date 2022-06-28
_audit_creation_method
;
Olex2 1.3
(compiled 2020.11.12 svn.r5f609507 for OlexSys, GUI svn.r6408)
;
_audit_update_record
;
2022-10-19 deposited with the CCDC.	2023-01-18 downloaded from the CCDC.
;
_cell_angle_alpha 84.150(2)
_cell_angle_beta 67.715(3)
_cell_angle_gamma 79.756(2)
_cell_formula_units_Z 2
_cell_length_a 9.8206(3)
_cell_length_b 10.8079(3)
_cell_length_c 11.4388(3)
_cell_measurement_reflns_used 7172
_cell_measurement_temperature 236(4)
_cell_measurement_theta_max 27.3400
_cell_measurement_theta_min 1.9450
_cell_volume 1104.73(6)
_computing_cell_refinement 'CrysAlisPro 1.171.40.84a (Rigaku OD, 2020)'
_computing_data_collection 'CrysAlisPro 1.171.40.84a (Rigaku OD, 2020)'
_computing_data_reduction 'CrysAlisPro 1.171.40.84a (Rigaku OD, 2020)'
_computing_molecular_graphics 'Olex2 1.3 (Dolomanov et al., 2009)'
_computing_publication_material 'Olex2 1.3 (Dolomanov et al., 2009)'
_computing_structure_refinement 'SHELXL 2017/1 (Sheldrick, 2015)'
_computing_structure_solution 'SHELXT 2018/2 (Sheldrick, 2018)'
_diffrn_ambient_environment N~2~
_diffrn_ambient_temperature 236(4)
_diffrn_detector 'Hybrid Pixel Array Detector'
_diffrn_detector_area_resol_mean 10.0000
_diffrn_detector_type HyPix
_diffrn_measured_fraction_theta_full 1.000
_diffrn_measured_fraction_theta_max 0.805
_diffrn_measurement_details
;
List of Runs (angles in degrees, time in seconds):

  # Type    Start    End  Width  t~exp~   \w     \q     \k     \f   Frames
#--------------------------------------------------------------------------
  1  \w    -27.00  21.00   0.50    0.21    --    6.16 -57.00 -90.00   96
  2  \w     -7.00  80.00   0.50    0.21    --    6.16  38.00-149.00  174
  3  \w     39.00  78.00   0.50    0.21    --    6.16  57.00-120.00   78
  4  \w     -1.00  25.00   0.50    0.21    --    6.16  57.00-120.00   52
  5  \w    -67.00  19.00   0.50    0.21    --    6.16 -38.00  55.00  172
  6  \w    -16.00  26.00   0.50    0.21    --   -5.85 -99.00  30.00   84
  7  \w     13.00  39.00   0.50    0.21    --    6.16 -99.00  30.00   52
  8  \w    -18.00  29.00   0.50    0.21    --    6.16 -99.00 150.00   94
  9  \w    -77.00 -17.00   0.50    0.21    --   -5.85 -37.00 -60.00  120
;
_diffrn_measurement_device 'four-circle diffractometer'
_diffrn_measurement_device_type 'XtaLAB Synergy R, DW system, HyPix'
_diffrn_measurement_method '\w scans'
_diffrn_orient_matrix_type 'CrysAlisPro convention (1999,Acta A55,543-557)'
_diffrn_orient_matrix_UB_11 0.0571100000
_diffrn_orient_matrix_UB_12 -0.0222711000
_diffrn_orient_matrix_UB_13 0.0239958000
_diffrn_orient_matrix_UB_21 -0.0472422000
_diffrn_orient_matrix_UB_22 0.0235751000
_diffrn_orient_matrix_UB_23 0.0599827000
_diffrn_orient_matrix_UB_31 -0.0272374000
_diffrn_orient_matrix_UB_32 -0.0583294000
_diffrn_orient_matrix_UB_33 0.0179876000
_diffrn_radiation_monochromator mirror
_diffrn_radiation_probe x-ray
_diffrn_radiation_type 'Mo K\a'
_diffrn_radiation_wavelength 0.71073
_diffrn_reflns_av_R_equivalents 0.0239
_diffrn_reflns_av_unetI/netI 0.0273
_diffrn_reflns_Laue_measured_fraction_full 1.000
_diffrn_reflns_Laue_measured_fraction_max 0.805
_diffrn_reflns_limit_h_max 13
_diffrn_reflns_limit_h_min -13
_diffrn_reflns_limit_k_max 14
_diffrn_reflns_limit_k_min -14
_diffrn_reflns_limit_l_max 15
_diffrn_reflns_limit_l_min -14
_diffrn_reflns_number 17478
_diffrn_reflns_point_group_measured_fraction_full 1.000
_diffrn_reflns_point_group_measured_fraction_max 0.805
_diffrn_reflns_theta_full 25.242
_diffrn_reflns_theta_max 30.825
_diffrn_reflns_theta_min 1.916
_diffrn_source 'Rotating-anode X-ray tube'
_diffrn_source_type 'Rigaku (Mo) X-ray Source'
_exptl_absorpt_coefficient_mu 0.857
_exptl_absorpt_correction_T_max 1.00000
_exptl_absorpt_correction_T_min 0.69314
_exptl_absorpt_correction_type multi-scan
_exptl_absorpt_process_details
;
CrysAlisPro 1.171.40.84a (Rigaku Oxford Diffraction, 2020)
Empirical absorption correction using spherical harmonics,
implemented in SCALE3 ABSPACK scaling algorithm.
;
_exptl_crystal_colour colourless
_exptl_crystal_colour_primary colourless
_exptl_crystal_density_diffrn 1.539
_exptl_crystal_description plate
_exptl_crystal_F_000 516
_exptl_crystal_size_max 0.22
_exptl_crystal_size_mid 0.2
_exptl_crystal_size_min 0.01
_refine_diff_density_max 0.351
_refine_diff_density_min -0.316
_refine_diff_density_rms 0.046
_refine_ls_extinction_method none
_refine_ls_goodness_of_fit_ref 1.082
_refine_ls_hydrogen_treatment constr
_refine_ls_matrix_type full
_refine_ls_number_parameters 255
_refine_ls_number_reflns 5591
_refine_ls_number_restraints 0
_refine_ls_restrained_S_all 1.082
_refine_ls_R_factor_all 0.0706
_refine_ls_R_factor_gt 0.0462
_refine_ls_shift/su_max 0.001
_refine_ls_shift/su_mean 0.000
_refine_ls_structure_factor_coef Fsqd
_refine_ls_weighting_details 'w=1/[\s^2^(Fo^2^)+(0.0590P)^2^+0.2418P] where P=(Fo^2^+2Fc^2^)/3'
_refine_ls_weighting_scheme calc
_refine_ls_wR_factor_gt 0.1219
_refine_ls_wR_factor_ref 0.1339
_reflns_Friedel_coverage 0.000
_reflns_number_gt 3785
_reflns_number_total 5591
_reflns_threshold_expression 'I > 2\s(I)'
_cod_data_source_file d2sc05753k3.cif
_cod_data_source_block TCP-DMA
_cod_depositor_comments 'Adding full bibliography for 1568291--1568295.cif.'
_cod_database_code 1568293
_shelx_shelxl_version_number 2017/1
_chemical_oxdiff_formula 'C H P N Cl'
_shelx_space_group_comment
;
The symmetry employed for this shelxl refinement is uniquely defined
by the following loop, which should always be used as a source of
symmetry information in preference to the above space-group names.
They are only intended as comments.
;
_shelx_estimated_absorpt_t_max 0.991
_shelx_estimated_absorpt_t_min 0.834
_reflns_odcompleteness_completeness 99.98
_reflns_odcompleteness_iscentric 1
_reflns_odcompleteness_theta 26.32
_olex2_refinement_description
;
1. Fixed Uiso
 At 1.2 times of:
  All C(H) groups
 At 1.5 times of:
  All C(H,H,H) groups
2.a Aromatic/amide H refined with riding coordinates:
 C2(H2), C6(H6), C8(H8), C12(H12), C14(H14), C15(H15), C17(H17), C18(H18)
2.b Idealised Me refined as rotating group:
 C19(H19A,H19B,H19C), C20(H20A,H20B,H20C)
;
_olex2_submission_special_instructions 'No special instructions were received'
_oxdiff_exptl_absorpt_empirical_details
;
Empirical correction (ABSPACK) includes:
- Absorption correction using spherical harmonics
- Frame scaling
;
_oxdiff_exptl_absorpt_empirical_full_max 1.377
_oxdiff_exptl_absorpt_empirical_full_min 0.745

loop_
_space_group_symop_operation_xyz
'x, y, z'
'-x, -y, -z'

loop_
_atom_site_label
_atom_site_type_symbol
_atom_site_fract_x
_atom_site_fract_y
_atom_site_fract_z
_atom_site_U_iso_or_equiv
_atom_site_adp_type
_atom_site_occupancy
_atom_site_site_symmetry_order
_atom_site_calc_flag
_atom_site_refinement_flags_posn
_atom_site_refinement_flags_adp
_atom_site_refinement_flags_occupancy
_atom_site_disorder_assembly
_atom_site_disorder_group
Cl1 Cl 1.07644(11) 0.19272(10) 0.01680(12) 0.1245(4) Uani 1 1 d . . . . .
Cl2 Cl 1.17383(8) 0.40049(10) 0.12940(8) 0.0967(3) Uani 1 1 d . . . . .
Cl3 Cl 0.93058(11) 0.61679(10) 0.27692(11) 0.1071(3) Uani 1 1 d . . . . .
Cl4 Cl 0.36526(10) 0.88863(6) 0.06967(7) 0.0849(2) Uani 1 1 d . . . . .
Cl5 Cl 0.13231(9) 0.94562(6) 0.34335(8) 0.0811(2) Uani 1 1 d . . . . .
Cl6 Cl 0.07820(9) 0.72602(8) 0.54950(7) 0.0879(3) Uani 1 1 d . . . . .
P1 P 0.49956(7) 0.39925(5) 0.20363(6) 0.05247(17) Uani 1 1 d . . . . .
N1 N 0.3323(2) 0.0670(2) 0.6765(2) 0.0678(6) Uani 1 1 d . . . . .
C1 C 0.6925(3) 0.4157(2) 0.1773(2) 0.0519(5) Uani 1 1 d . . . . .
C2 C 0.7354(3) 0.5079(2) 0.2262(2) 0.0587(6) Uani 1 1 d . . . . .
H2 H 0.664644 0.572767 0.270692 0.070 Uiso 1 1 calc R U . . .
C3 C 0.8839(3) 0.5033(2) 0.2089(2) 0.0633(6) Uani 1 1 d . . . . .
C4 C 0.9911(3) 0.4083(3) 0.1448(2) 0.0660(7) Uani 1 1 d . . . . .
C5 C 0.9473(3) 0.3164(3) 0.0955(3) 0.0707(7) Uani 1 1 d . . . . .
C6 C 0.8002(3) 0.3215(2) 0.1091(2) 0.0609(6) Uani 1 1 d . . . . .
H6 H 0.773647 0.261365 0.072413 0.073 Uiso 1 1 calc R U . . .
C7 C 0.3982(2) 0.5569(2) 0.2523(2) 0.0484(5) Uani 1 1 d . . . . .
C8 C 0.4182(3) 0.6535(2) 0.1594(2) 0.0548(5) Uani 1 1 d . . . . .
H8 H 0.487497 0.638347 0.078204 0.066 Uiso 1 1 calc R U . . .
C9 C 0.3359(3) 0.7714(2) 0.1875(2) 0.0551(5) Uani 1 1 d . . . . .
C10 C 0.2301(3) 0.7967(2) 0.3077(2) 0.0553(5) Uani 1 1 d . . . . .
C11 C 0.2080(2) 0.6995(2) 0.3988(2) 0.0556(5) Uani 1 1 d . . . . .
C12 C 0.2908(2) 0.5808(2) 0.3717(2) 0.0513(5) Uani 1 1 d . . . . .
H12 H 0.274315 0.516681 0.433940 0.062 Uiso 1 1 calc R U . . .
C13 C 0.4510(2) 0.30415(19) 0.3497(2) 0.0492(5) Uani 1 1 d . . . . .
C14 C 0.5164(3) 0.2997(2) 0.4389(2) 0.0594(6) Uani 1 1 d . . . . .
H14 H 0.588248 0.350581 0.425836 0.071 Uiso 1 1 calc R U . . .
C15 C 0.4783(3) 0.2227(2) 0.5452(2) 0.0589(6) Uani 1 1 d . . . . .
H15 H 0.525134 0.222406 0.602297 0.071 Uiso 1 1 calc R U . . .
C16 C 0.3702(2) 0.1442(2) 0.5700(2) 0.0529(5) Uani 1 1 d . . . . .
C17 C 0.3028(3) 0.1498(2) 0.4814(3) 0.0641(6) Uani 1 1 d . . . . .
H17 H 0.228729 0.100979 0.495192 0.077 Uiso 1 1 calc R U . . .
C18 C 0.3443(3) 0.2264(2) 0.3741(2) 0.0603(6) Uani 1 1 d . . . . .
H18 H 0.299158 0.226058 0.315897 0.072 Uiso 1 1 calc R U . . .
C19 C 0.4052(3) 0.0616(3) 0.7650(3) 0.0759(8) Uani 1 1 d . . . . .
H19A H 0.510632 0.039324 0.722162 0.114 Uiso 1 1 calc R U . . .
H19B H 0.368987 -0.000499 0.830814 0.114 Uiso 1 1 calc R U . . .
H19C H 0.384509 0.142304 0.801344 0.114 Uiso 1 1 calc R U . . .
C20 C 0.2168(4) -0.0081(3) 0.7062(3) 0.0921(10) Uani 1 1 d . . . . .
H20A H 0.123246 0.045733 0.721577 0.138 Uiso 1 1 calc R U . . .
H20B H 0.212089 -0.060138 0.780454 0.138 Uiso 1 1 calc R U . . .
H20C H 0.237426 -0.060280 0.636654 0.138 Uiso 1 1 calc R U . . .

loop_
_atom_site_aniso_label
_atom_site_aniso_U_11
_atom_site_aniso_U_22
_atom_site_aniso_U_33
_atom_site_aniso_U_23
_atom_site_aniso_U_13
_atom_site_aniso_U_12
Cl1 0.0865(6) 0.1077(7) 0.1328(9) -0.0287(6) -0.0006(6) 0.0259(5)
Cl2 0.0537(4) 0.1402(7) 0.0818(5) 0.0289(5) -0.0180(4) -0.0131(4)
Cl3 0.0916(6) 0.1200(7) 0.1305(8) -0.0279(6) -0.0532(6) -0.0272(5)
Cl4 0.1272(7) 0.0674(4) 0.0699(5) 0.0249(3) -0.0507(5) -0.0227(4)
Cl5 0.0831(5) 0.0627(4) 0.1017(6) -0.0102(4) -0.0456(4) 0.0083(3)
Cl6 0.0748(5) 0.0984(5) 0.0630(4) -0.0052(4) -0.0026(4) 0.0065(4)
P1 0.0621(4) 0.0537(3) 0.0444(3) -0.0012(2) -0.0233(3) -0.0080(3)
N1 0.0708(13) 0.0702(13) 0.0691(14) 0.0215(11) -0.0326(11) -0.0263(11)
C1 0.0573(12) 0.0551(12) 0.0385(11) 0.0038(9) -0.0148(10) -0.0060(10)
C2 0.0583(14) 0.0628(14) 0.0534(14) -0.0050(11) -0.0197(11) -0.0057(11)
C3 0.0610(15) 0.0723(15) 0.0571(14) 0.0074(12) -0.0227(12) -0.0146(12)
C4 0.0524(13) 0.0851(18) 0.0496(14) 0.0212(13) -0.0130(11) -0.0092(12)
C5 0.0643(16) 0.0715(16) 0.0544(15) 0.0072(12) -0.0057(12) 0.0032(13)
C6 0.0684(15) 0.0582(13) 0.0447(13) 0.0003(10) -0.0098(11) -0.0072(11)
C7 0.0540(12) 0.0529(11) 0.0439(11) 0.0014(9) -0.0244(10) -0.0095(9)
C8 0.0662(14) 0.0603(13) 0.0398(12) 0.0039(10) -0.0223(11) -0.0116(11)
C9 0.0703(14) 0.0541(12) 0.0532(13) 0.0108(10) -0.0371(12) -0.0153(11)
C10 0.0566(13) 0.0561(12) 0.0618(15) -0.0027(10) -0.0336(12) -0.0031(10)
C11 0.0486(12) 0.0669(14) 0.0515(13) -0.0015(11) -0.0200(10) -0.0067(10)
C12 0.0531(12) 0.0586(12) 0.0434(12) 0.0059(9) -0.0197(10) -0.0115(10)
C13 0.0558(12) 0.0467(11) 0.0494(12) 0.0002(9) -0.0243(10) -0.0086(9)
C14 0.0629(14) 0.0688(14) 0.0551(14) 0.0086(11) -0.0269(12) -0.0263(11)
C15 0.0629(14) 0.0695(14) 0.0551(14) 0.0088(11) -0.0323(12) -0.0198(11)
C16 0.0563(13) 0.0490(11) 0.0552(13) 0.0053(10) -0.0236(11) -0.0095(9)
C17 0.0705(16) 0.0613(14) 0.0748(17) 0.0109(12) -0.0389(14) -0.0267(12)
C18 0.0712(15) 0.0605(13) 0.0656(15) 0.0051(11) -0.0413(13) -0.0190(11)
C19 0.0811(18) 0.0902(19) 0.0589(16) 0.0210(14) -0.0308(14) -0.0212(15)
C20 0.096(2) 0.095(2) 0.096(2) 0.0378(18) -0.0424(19) -0.0478(18)

loop_
_atom_type_symbol
_atom_type_description
_atom_type_scat_dispersion_real
_atom_type_scat_dispersion_imag
_atom_type_scat_source
C C 0.0033 0.0016 'International Tables Vol C Tables 4.2.6.8 and 6.1.1.4'
H H 0.0000 0.0000 'International Tables Vol C Tables 4.2.6.8 and 6.1.1.4'
Cl Cl 0.1484 0.1585 'International Tables Vol C Tables 4.2.6.8 and 6.1.1.4'
N N 0.0061 0.0033 'International Tables Vol C Tables 4.2.6.8 and 6.1.1.4'
P P 0.1023 0.0942 'International Tables Vol C Tables 4.2.6.8 and 6.1.1.4'

loop_
_geom_angle_atom_site_label_1
_geom_angle_atom_site_label_2
_geom_angle_atom_site_label_3
_geom_angle
_geom_angle_site_symmetry_1
_geom_angle_site_symmetry_3
_geom_angle_publ_flag
C7 P1 C1 102.58(10) . . ?
C13 P1 C1 100.94(10) . . ?
C13 P1 C7 104.04(10) . . ?
C16 N1 C19 120.9(2) . . ?
C16 N1 C20 121.8(2) . . ?
C20 N1 C19 117.3(2) . . ?
C2 C1 P1 125.66(18) . . ?
C6 C1 P1 115.21(18) . . ?
C6 C1 C2 119.0(2) . . ?
C1 C2 H2 120.0 . . ?
C3 C2 C1 120.0(2) . . ?
C3 C2 H2 120.0 . . ?
C2 C3 Cl3 118.2(2) . . ?
C4 C3 Cl3 120.2(2) . . ?
C4 C3 C2 121.5(3) . . ?
C3 C4 Cl2 121.0(2) . . ?
C3 C4 C5 118.2(2) . . ?
C5 C4 Cl2 120.9(2) . . ?
C4 C5 Cl1 120.3(2) . . ?
C6 C5 Cl1 118.7(2) . . ?
C6 C5 C4 121.0(2) . . ?
C1 C6 C5 120.2(2) . . ?
C1 C6 H6 119.9 . . ?
C5 C6 H6 119.9 . . ?
C8 C7 P1 117.52(17) . . ?
C12 C7 P1 123.24(16) . . ?
C12 C7 C8 118.8(2) . . ?
C7 C8 H8 119.8 . . ?
C9 C8 C7 120.3(2) . . ?
C9 C8 H8 119.8 . . ?
C8 C9 Cl4 118.73(19) . . ?
C8 C9 C10 121.2(2) . . ?
C10 C9 Cl4 120.03(18) . . ?
C9 C10 Cl5 120.91(18) . . ?
C11 C10 Cl5 120.88(19) . . ?
C11 C10 C9 118.2(2) . . ?
C10 C11 Cl6 120.02(18) . . ?
C12 C11 Cl6 118.98(18) . . ?
C12 C11 C10 121.0(2) . . ?
C7 C12 H12 119.8 . . ?
C11 C12 C7 120.5(2) . . ?
C11 C12 H12 119.8 . . ?
C14 C13 P1 124.88(17) . . ?
C18 C13 P1 118.63(17) . . ?
C18 C13 C14 116.5(2) . . ?
C13 C14 H14 119.0 . . ?
C15 C14 C13 122.1(2) . . ?
C15 C14 H14 119.0 . . ?
C14 C15 H15 119.3 . . ?
C14 C15 C16 121.5(2) . . ?
C16 C15 H15 119.3 . . ?
N1 C16 C15 121.4(2) . . ?
N1 C16 C17 122.0(2) . . ?
C17 C16 C15 116.6(2) . . ?
C16 C17 H17 119.5 . . ?
C18 C17 C16 121.0(2) . . ?
C18 C17 H17 119.5 . . ?
C13 C18 H18 118.8 . . ?
C17 C18 C13 122.4(2) . . ?
C17 C18 H18 118.8 . . ?
N1 C19 H19A 109.5 . . ?
N1 C19 H19B 109.5 . . ?
N1 C19 H19C 109.5 . . ?
H19A C19 H19B 109.5 . . ?
H19A C19 H19C 109.5 . . ?
H19B C19 H19C 109.5 . . ?
N1 C20 H20A 109.5 . . ?
N1 C20 H20B 109.5 . . ?
N1 C20 H20C 109.5 . . ?
H20A C20 H20B 109.5 . . ?
H20A C20 H20C 109.5 . . ?
H20B C20 H20C 109.5 . . ?

loop_
_geom_bond_atom_site_label_1
_geom_bond_atom_site_label_2
_geom_bond_distance
_geom_bond_site_symmetry_2
_geom_bond_publ_flag
Cl1 C5 1.727(3) . ?
Cl2 C4 1.723(3) . ?
Cl3 C3 1.728(3) . ?
Cl4 C9 1.730(2) . ?
Cl5 C10 1.722(2) . ?
Cl6 C11 1.727(2) . ?
P1 C1 1.840(2) . ?
P1 C7 1.837(2) . ?
P1 C13 1.815(2) . ?
N1 C16 1.371(3) . ?
N1 C19 1.436(3) . ?
N1 C20 1.429(3) . ?
C1 C2 1.389(3) . ?
C1 C6 1.384(3) . ?
C2 H2 0.9300 . ?
C2 C3 1.387(3) . ?
C3 C4 1.372(4) . ?
C4 C5 1.393(4) . ?
C5 C6 1.385(4) . ?
C6 H6 0.9300 . ?
C7 C8 1.395(3) . ?
C7 C12 1.388(3) . ?
C8 H8 0.9300 . ?
C8 C9 1.378(3) . ?
C9 C10 1.392(3) . ?
C10 C11 1.388(3) . ?
C11 C12 1.386(3) . ?
C12 H12 0.9300 . ?
C13 C14 1.390(3) . ?
C13 C18 1.388(3) . ?
C14 H14 0.9300 . ?
C14 C15 1.367(3) . ?
C15 H15 0.9300 . ?
C15 C16 1.404(3) . ?
C16 C17 1.397(3) . ?
C17 H17 0.9300 . ?
C17 C18 1.375(3) . ?
C18 H18 0.9300 . ?
C19 H19A 0.9600 . ?
C19 H19B 0.9600 . ?
C19 H19C 0.9600 . ?
C20 H20A 0.9600 . ?
C20 H20B 0.9600 . ?
C20 H20C 0.9600 . ?

loop_
_geom_torsion_atom_site_label_1
_geom_torsion_atom_site_label_2
_geom_torsion_atom_site_label_3
_geom_torsion_atom_site_label_4
_geom_torsion
_geom_torsion_site_symmetry_1
_geom_torsion_site_symmetry_2
_geom_torsion_site_symmetry_3
_geom_torsion_site_symmetry_4
_geom_torsion_publ_flag
Cl1 C5 C6 C1 176.67(18) . . . . ?
Cl2 C4 C5 Cl1 -0.3(3) . . . . ?
Cl2 C4 C5 C6 179.14(19) . . . . ?
Cl3 C3 C4 Cl2 -0.6(3) . . . . ?
Cl3 C3 C4 C5 177.74(19) . . . . ?
Cl4 C9 C10 Cl5 -2.6(3) . . . . ?
Cl4 C9 C10 C11 178.82(17) . . . . ?
Cl5 C10 C11 Cl6 1.4(3) . . . . ?
Cl5 C10 C11 C12 -177.39(17) . . . . ?
Cl6 C11 C12 C7 -178.64(17) . . . . ?
P1 C1 C2 C3 174.07(18) . . . . ?
P1 C1 C6 C5 -172.87(19) . . . . ?
P1 C7 C8 C9 174.45(17) . . . . ?
P1 C7 C12 C11 -173.66(17) . . . . ?
P1 C13 C14 C15 -177.7(2) . . . . ?
P1 C13 C18 C17 178.9(2) . . . . ?
N1 C16 C17 C18 -178.9(2) . . . . ?
C1 P1 C7 C8 72.80(19) . . . . ?
C1 P1 C7 C12 -115.20(19) . . . . ?
C1 P1 C13 C14 25.4(2) . . . . ?
C1 P1 C13 C18 -152.44(19) . . . . ?
C1 C2 C3 Cl3 -177.54(18) . . . . ?
C1 C2 C3 C4 -0.6(4) . . . . ?
C2 C1 C6 C5 3.0(3) . . . . ?
C2 C3 C4 Cl2 -177.45(19) . . . . ?
C2 C3 C4 C5 0.8(4) . . . . ?
C3 C4 C5 Cl1 -178.63(19) . . . . ?
C3 C4 C5 C6 0.8(4) . . . . ?
C4 C5 C6 C1 -2.8(4) . . . . ?
C6 C1 C2 C3 -1.4(3) . . . . ?
C7 P1 C1 C2 20.2(2) . . . . ?
C7 P1 C1 C6 -164.19(17) . . . . ?
C7 P1 C13 C14 -80.7(2) . . . . ?
C7 P1 C13 C18 101.5(2) . . . . ?
C7 C8 C9 Cl4 179.56(17) . . . . ?
C7 C8 C9 C10 -0.8(4) . . . . ?
C8 C7 C12 C11 -1.8(3) . . . . ?
C8 C9 C10 Cl5 177.72(17) . . . . ?
C8 C9 C10 C11 -0.8(3) . . . . ?
C9 C10 C11 Cl6 179.92(17) . . . . ?
C9 C10 C11 C12 1.1(3) . . . . ?
C10 C11 C12 C7 0.1(3) . . . . ?
C12 C7 C8 C9 2.1(3) . . . . ?
C13 P1 C1 C2 -87.0(2) . . . . ?
C13 P1 C1 C6 88.56(18) . . . . ?
C13 P1 C7 C8 177.65(17) . . . . ?
C13 P1 C7 C12 -10.3(2) . . . . ?
C13 C14 C15 C16 -0.3(4) . . . . ?
C14 C13 C18 C17 0.9(4) . . . . ?
C14 C15 C16 N1 179.9(2) . . . . ?
C14 C15 C16 C17 -0.6(4) . . . . ?
C15 C16 C17 C18 1.6(4) . . . . ?
C16 C17 C18 C13 -1.8(4) . . . . ?
C18 C13 C14 C15 0.2(4) . . . . ?
C19 N1 C16 C15 -1.6(4) . . . . ?
C19 N1 C16 C17 179.0(3) . . . . ?
C20 N1 C16 C15 176.5(3) . . . . ?
C20 N1 C16 C17 -2.9(4) . . . . ?
